data_7251733
loop_
_publ_author_name
'Mancini, Luca'
'Ingargiola, Filippo'
'Barone, Giampaolo'
'Rossi, Patrizia'
'Formica, Mauro'
'Macedi, Eleonora'
'Lippi, Martina'
'Giorgi, Luca'
'Prodi, Luca'
'Fusi, Vieri'
'Paderni, Daniele'

_publ_section_title
;
 Synthesis and binding studies of two new coumarin-squaramide-based
 receptors for NSAIDs.
;
_journal_issue 5
_journal_name_full 'RSC advances'
_journal_page_first 4116
_journal_page_last 4128
_journal_paper_doi 10.1039/d5ra08698a
_journal_volume 16
_journal_year 2026
_chemical_formula_sum 'C23 H19 F3 N2 O5 S'
_chemical_formula_weight 492.46
_space_group_crystal_system orthorhombic
_space_group_IT_number 61
_space_group_name_Hall '-P 2ac 2ab'
_space_group_name_H-M_alt 'P b c a'
_atom_sites_solution_hydrogens difmap
_audit_creation_method SHELXL-2018/3
_audit_update_record
;
2025-12-06 deposited with the CCDC.	2025-12-26 downloaded from the CCDC.
;
_cell_angle_alpha 90
_cell_angle_beta 90
_cell_angle_gamma 90
_cell_formula_units_Z 8
_cell_length_a 20.5435(5)
_cell_length_b 7.9840(2)
_cell_length_c 26.6642(7)
_cell_measurement_reflns_used 9891
_cell_measurement_temperature 100(2)
_cell_measurement_theta_max 67.87
_cell_measurement_theta_min 3.31
_cell_volume 4373.44(19)
_computing_cell_refinement 'Bruker SAINT'
_computing_data_collection 'Bruker APEX2'
_computing_data_reduction 'Bruker SAINT'
_computing_structure_refinement 'SHELXL-2018/3 (Sheldrick, 2018)'
_computing_structure_solution 'SIR-2004 (Burla, 2005)'
_diffrn_ambient_temperature 100(2)
_diffrn_measured_fraction_theta_full 0.993
_diffrn_measured_fraction_theta_max 0.992
_diffrn_measurement_device_type 'Bruker APEX-II CCD'
_diffrn_measurement_method '\f and \w scans'
_diffrn_radiation_type CuK\a
_diffrn_radiation_wavelength 1.54178
_diffrn_reflns_av_R_equivalents 0.1168
_diffrn_reflns_av_unetI/netI 0.0454
_diffrn_reflns_Laue_measured_fraction_full 0.993
_diffrn_reflns_Laue_measured_fraction_max 0.992
_diffrn_reflns_limit_h_max 24
_diffrn_reflns_limit_h_min -24
_diffrn_reflns_limit_k_max 9
_diffrn_reflns_limit_k_min -5
_diffrn_reflns_limit_l_max 32
_diffrn_reflns_limit_l_min -31
_diffrn_reflns_number 50298
_diffrn_reflns_point_group_measured_fraction_full 0.993
_diffrn_reflns_point_group_measured_fraction_max 0.992
_diffrn_reflns_theta_full 67.679
_diffrn_reflns_theta_max 68.204
_diffrn_reflns_theta_min 3.315
_exptl_absorpt_coefficient_mu 1.904
_exptl_absorpt_correction_T_max 0.7531
_exptl_absorpt_correction_T_min 0.5167
_exptl_absorpt_correction_type multi-scan
_exptl_absorpt_process_details 'SADABS-2016/2, Sheldrick 2015'
_exptl_crystal_colour colourless
_exptl_crystal_density_diffrn 1.496
_exptl_crystal_description prism
_exptl_crystal_F_000 2032
_exptl_crystal_size_max 0.23
_exptl_crystal_size_mid 0.12
_exptl_crystal_size_min 0.09
_refine_diff_density_max 0.285
_refine_diff_density_min -0.552
_refine_diff_density_rms 0.069
_refine_ls_extinction_method none
_refine_ls_goodness_of_fit_ref 1.020
_refine_ls_hydrogen_treatment refxyz
_refine_ls_matrix_type full
_refine_ls_number_parameters 364
_refine_ls_number_reflns 3977
_refine_ls_number_restraints 0
_refine_ls_restrained_S_all 1.020
_refine_ls_R_factor_all 0.0635
_refine_ls_R_factor_gt 0.0456
_refine_ls_shift/su_max 0.000
_refine_ls_shift/su_mean 0.000
_refine_ls_structure_factor_coef Fsqd
_refine_ls_weighting_details 'w=1/[\s^2^(Fo^2^)+(0.0804P)^2^+2.1148P] where P=(Fo^2^+2Fc^2^)/3'
_refine_ls_weighting_scheme calc
_refine_ls_wR_factor_gt 0.1193
_refine_ls_wR_factor_ref 0.1324
_reflns_Friedel_coverage 0.000
_reflns_number_gt 3104
_reflns_number_total 3977
_reflns_threshold_expression 'I > 2\s(I)'
_cod_data_source_file d5ra08698a2.cif
_cod_data_source_block L1-DMSO
_cod_database_code 7251733
_shelx_shelxl_version_number 2018/3
_shelx_space_group_comment
;
The symmetry employed for this shelxl refinement is uniquely defined
by the following loop, which should always be used as a source of
symmetry information in preference to the above space-group names.
They are only intended as comments.
;

loop_
_space_group_symop_operation_xyz
'x, y, z'
'-x+1/2, -y, z+1/2'
'-x, y+1/2, -z+1/2'
'x+1/2, -y+1/2, -z'
'-x, -y, -z'
'x-1/2, y, -z-1/2'
'x, -y-1/2, z-1/2'
'-x-1/2, y-1/2, z'

loop_
_atom_site_label
_atom_site_type_symbol
_atom_site_fract_x
_atom_site_fract_y
_atom_site_fract_z
_atom_site_U_iso_or_equiv
_atom_site_adp_type
_atom_site_occupancy
_atom_site_site_symmetry_order
_atom_site_calc_flag
_atom_site_refinement_flags_posn
_atom_site_refinement_flags_adp
_atom_site_refinement_flags_occupancy
_atom_site_disorder_assembly
_atom_site_disorder_group
O1 O 0.80458(8) 0.9071(2) 0.15113(6) 0.0298(4) Uani 1 1 d . . . . .
O2 O 0.84985(7) 0.6848(3) 0.24713(6) 0.0291(4) Uani 1 1 d . . . . .
O3 O 0.85210(7) 0.3866(2) 0.38111(6) 0.0233(4) Uani 1 1 d . . . . .
O4 O 0.93133(8) 0.2737(3) 0.42581(6) 0.0325(5) Uani 1 1 d . . . . .
N1 N 0.65159(10) 0.8438(3) 0.18124(8) 0.0262(5) Uani 1 1 d . . . . .
H1N H 0.6174(15) 0.800(4) 0.1959(11) 0.031 Uiso 1 1 d . U . . .
N2 N 0.68964(9) 0.6174(3) 0.27360(7) 0.0215(4) Uani 1 1 d . . . . .
H2N H 0.6483(14) 0.625(4) 0.2682(10) 0.026 Uiso 1 1 d . U . . .
C1 C 0.54258(12) 0.9614(4) 0.08342(9) 0.0272(6) Uani 1 1 d . . . . .
H1 H 0.5383(14) 1.079(4) 0.0920(11) 0.033 Uiso 1 1 d . U . . .
C2 C 0.49666(12) 0.8847(4) 0.05271(10) 0.0343(7) Uani 1 1 d . . . . .
H2 H 0.4619(15) 0.958(4) 0.0400(12) 0.041 Uiso 1 1 d . U . . .
C3 C 0.50280(14) 0.7181(5) 0.04035(10) 0.0412(8) Uani 1 1 d . . . . .
H3 H 0.4722(17) 0.668(5) 0.0205(13) 0.049 Uiso 1 1 d . U . . .
C4 C 0.55561(15) 0.6263(4) 0.05766(10) 0.0387(7) Uani 1 1 d . . . . .
H4 H 0.5581(16) 0.508(5) 0.0524(13) 0.046 Uiso 1 1 d . U . . .
C5 C 0.60187(13) 0.7017(4) 0.08779(9) 0.0293(6) Uani 1 1 d . . . . .
H5 H 0.6392(14) 0.639(4) 0.0987(12) 0.035 Uiso 1 1 d . U . . .
C6 C 0.59528(11) 0.8694(4) 0.10125(8) 0.0246(6) Uani 1 1 d . . . . .
C7 C 0.64392(12) 0.9489(4) 0.13674(10) 0.0282(6) Uani 1 1 d . . . . .
H7A H 0.6889(15) 0.958(4) 0.1220(11) 0.034 Uiso 1 1 d . U . . .
H7B H 0.6300(14) 1.061(4) 0.1460(11) 0.034 Uiso 1 1 d . U . . .
C8 C 0.70865(11) 0.7976(3) 0.19882(9) 0.0228(5) Uani 1 1 d . . . . .
C9 C 0.77705(11) 0.8298(3) 0.18436(9) 0.0229(5) Uani 1 1 d . . . . .
C10 C 0.79753(11) 0.7257(3) 0.22922(9) 0.0227(5) Uani 1 1 d . . . . .
C11 C 0.72814(11) 0.6983(3) 0.24006(8) 0.0210(5) Uani 1 1 d . . . . .
C12 C 0.70832(11) 0.5336(3) 0.31683(8) 0.0214(5) Uani 1 1 d . . . . .
C13 C 0.65887(11) 0.4804(3) 0.34977(9) 0.0233(5) Uani 1 1 d . . . . .
H13 H 0.6142(14) 0.513(4) 0.3421(10) 0.028 Uiso 1 1 d . U . . .
C14 C 0.67394(12) 0.3986(3) 0.39355(9) 0.0232(5) Uani 1 1 d . . . . .
H14 H 0.6391(13) 0.356(4) 0.4148(11) 0.028 Uiso 1 1 d . U . . .
C15 C 0.73919(11) 0.3649(3) 0.40653(8) 0.0219(5) Uani 1 1 d . . . . .
C16 C 0.78700(11) 0.4166(3) 0.37251(9) 0.0207(5) Uani 1 1 d . . . . .
C17 C 0.77305(11) 0.4991(3) 0.32810(8) 0.0216(5) Uani 1 1 d . . . . .
H17 H 0.8081(14) 0.540(4) 0.3080(10) 0.026 Uiso 1 1 d . U . . .
C18 C 0.76144(12) 0.2868(3) 0.45252(8) 0.0221(5) Uani 1 1 d . . . . .
C19 C 0.82502(12) 0.2568(3) 0.46034(9) 0.0254(5) Uani 1 1 d . . . . .
H19 H 0.8407(14) 0.202(4) 0.4888(11) 0.030 Uiso 1 1 d . U . . .
C20 C 0.87374(12) 0.3019(3) 0.42324(9) 0.0251(5) Uani 1 1 d . . . . .
C21 C 0.71272(12) 0.2433(3) 0.49264(9) 0.0277(6) Uani 1 1 d . . . . .
F1 F 0.66710(7) 0.1350(2) 0.47557(6) 0.0359(4) Uani 1 1 d . . . . .
F3 F 0.73990(8) 0.1722(2) 0.53263(6) 0.0430(4) Uani 1 1 d . . . . .
F2 F 0.68003(8) 0.3780(2) 0.50885(5) 0.0339(4) Uani 1 1 d . . . . .
S1D S 0.50316(3) 0.54241(8) 0.22436(2) 0.02289(18) Uani 1 1 d . . . . .
O1D O 0.56118(8) 0.6479(2) 0.24041(6) 0.0288(4) Uani 1 1 d . . . . .
C1D C 0.46213(12) 0.6665(4) 0.17863(10) 0.0254(6) Uani 1 1 d . . . . .
H1DA H 0.4922(15) 0.700(4) 0.1546(12) 0.038 Uiso 1 1 d . U . . .
H1DB H 0.4428(15) 0.759(4) 0.1939(12) 0.038 Uiso 1 1 d . U . . .
H1DC H 0.4275(15) 0.598(4) 0.1659(11) 0.038 Uiso 1 1 d . U . . .
C2D C 0.53404(13) 0.3847(4) 0.18287(10) 0.0296(6) Uani 1 1 d . . . . .
H2DA H 0.5602(16) 0.439(4) 0.1591(13) 0.044 Uiso 1 1 d . U . . .
H2DB H 0.5594(16) 0.302(5) 0.2023(12) 0.044 Uiso 1 1 d . U . . .
H2DC H 0.4964(16) 0.324(5) 0.1669(12) 0.044 Uiso 1 1 d . U . . .

loop_
_atom_site_aniso_label
_atom_site_aniso_U_11
_atom_site_aniso_U_22
_atom_site_aniso_U_33
_atom_site_aniso_U_23
_atom_site_aniso_U_13
_atom_site_aniso_U_12
O1 0.0268(8) 0.0348(12) 0.0278(9) 0.0060(8) -0.0005(7) -0.0043(8)
O2 0.0184(8) 0.0408(12) 0.0281(9) 0.0058(8) -0.0021(6) 0.0022(8)
O3 0.0209(8) 0.0283(10) 0.0208(8) 0.0031(7) -0.0014(6) 0.0021(7)
O4 0.0273(9) 0.0404(13) 0.0297(9) 0.0045(8) -0.0047(7) 0.0047(9)
N1 0.0209(10) 0.0318(14) 0.0259(11) 0.0047(9) -0.0039(8) -0.0037(10)
N2 0.0169(9) 0.0258(12) 0.0217(10) -0.0001(8) -0.0021(7) -0.0005(9)
C1 0.0238(11) 0.0351(17) 0.0226(12) 0.0079(11) 0.0001(9) -0.0003(12)
C2 0.0239(12) 0.056(2) 0.0228(13) 0.0121(13) -0.0023(9) -0.0026(13)
C3 0.0367(14) 0.067(3) 0.0201(13) -0.0036(14) -0.0037(11) -0.0137(16)
C4 0.0492(16) 0.0395(19) 0.0275(13) -0.0082(12) 0.0070(12) -0.0111(15)
C5 0.0305(12) 0.0337(17) 0.0236(12) 0.0016(11) 0.0045(10) 0.0030(13)
C6 0.0222(11) 0.0325(16) 0.0190(11) 0.0037(10) 0.0016(9) -0.0024(11)
C7 0.0268(12) 0.0264(16) 0.0314(13) 0.0081(11) -0.0064(10) -0.0042(12)
C8 0.0231(11) 0.0215(14) 0.0238(12) -0.0052(10) -0.0038(9) -0.0010(11)
C9 0.0226(11) 0.0231(14) 0.0230(11) -0.0026(10) -0.0026(9) 0.0001(10)
C10 0.0215(11) 0.0237(14) 0.0228(12) -0.0028(10) -0.0003(9) -0.0011(11)
C11 0.0217(10) 0.0200(13) 0.0211(11) -0.0042(10) -0.0040(8) -0.0009(10)
C12 0.0229(11) 0.0212(14) 0.0202(11) -0.0038(9) -0.0015(9) -0.0016(10)
C13 0.0197(11) 0.0256(15) 0.0246(12) -0.0052(10) -0.0002(9) -0.0015(11)
C14 0.0247(11) 0.0215(15) 0.0235(12) -0.0041(10) 0.0045(9) -0.0030(11)
C15 0.0253(11) 0.0198(14) 0.0205(11) -0.0042(9) 0.0006(9) -0.0006(11)
C16 0.0199(10) 0.0177(13) 0.0246(11) -0.0028(9) -0.0001(9) 0.0005(10)
C17 0.0206(10) 0.0232(14) 0.0209(11) -0.0024(10) 0.0014(9) -0.0023(10)
C18 0.0319(12) 0.0142(13) 0.0203(11) -0.0019(9) 0.0020(9) -0.0022(11)
C19 0.0341(13) 0.0180(14) 0.0239(12) 0.0008(10) -0.0026(10) 0.0008(11)
C20 0.0286(12) 0.0237(14) 0.0230(12) 0.0001(10) -0.0042(9) 0.0012(11)
C21 0.0357(13) 0.0207(14) 0.0267(12) 0.0011(10) 0.0035(10) 0.0025(12)
F1 0.0399(8) 0.0271(9) 0.0407(9) -0.0019(7) 0.0129(7) -0.0072(7)
F3 0.0481(9) 0.0505(12) 0.0303(8) 0.0170(7) 0.0081(7) 0.0108(9)
F2 0.0452(9) 0.0280(9) 0.0285(8) -0.0025(6) 0.0109(6) 0.0048(7)
S1D 0.0181(3) 0.0271(4) 0.0234(3) 0.0026(2) 0.0005(2) 0.0005(2)
O1D 0.0215(8) 0.0341(12) 0.0309(9) 0.0003(8) -0.0046(7) -0.0014(8)
C1D 0.0180(11) 0.0287(16) 0.0296(13) 0.0031(11) 0.0003(10) 0.0015(11)
C2D 0.0265(12) 0.0318(16) 0.0305(13) 0.0001(12) 0.0005(10) 0.0029(13)

loop_
_atom_type_symbol
_atom_type_description
_atom_type_scat_dispersion_real
_atom_type_scat_dispersion_imag
_atom_type_scat_source
C C 0.0181 0.0091 'International Tables Vol C Tables 4.2.6.8 and 6.1.1.4'
H H 0.0000 0.0000 'International Tables Vol C Tables 4.2.6.8 and 6.1.1.4'
F F 0.0727 0.0534 'International Tables Vol C Tables 4.2.6.8 and 6.1.1.4'
N N 0.0311 0.0180 'International Tables Vol C Tables 4.2.6.8 and 6.1.1.4'
O O 0.0492 0.0322 'International Tables Vol C Tables 4.2.6.8 and 6.1.1.4'
S S 0.3331 0.5567 'International Tables Vol C Tables 4.2.6.8 and 6.1.1.4'

loop_
_geom_angle_atom_site_label_1
_geom_angle_atom_site_label_2
_geom_angle_atom_site_label_3
_geom_angle
_geom_angle_site_symmetry_1
_geom_angle_site_symmetry_3
_geom_angle_publ_flag
C16 O3 C20 122.10(18) . . ?
C8 N1 C7 123.1(2) . . ?
C8 N1 H1N 116.4(19) . . ?
C7 N1 H1N 120.3(19) . . ?
C11 N2 C12 128.0(2) . . ?
C11 N2 H2N 115.4(19) . . ?
C12 N2 H2N 116.4(19) . . ?
C2 C1 C6 119.7(3) . . ?
C2 C1 H1 120.2(18) . . ?
C6 C1 H1 120.0(18) . . ?
C3 C2 C1 120.3(3) . . ?
C3 C2 H2 123.9(19) . . ?
C1 C2 H2 116(2) . . ?
C2 C3 C4 120.2(3) . . ?
C2 C3 H3 120(2) . . ?
C4 C3 H3 120(2) . . ?
C5 C4 C3 120.0(3) . . ?
C5 C4 H4 119(2) . . ?
C3 C4 H4 121(2) . . ?
C4 C5 C6 120.1(3) . . ?
C4 C5 H5 120.0(19) . . ?
C6 C5 H5 119.8(19) . . ?
C1 C6 C5 119.7(2) . . ?
C1 C6 C7 120.3(3) . . ?
C5 C6 C7 120.0(2) . . ?
N1 C7 C6 109.7(2) . . ?
N1 C7 H7A 105.1(17) . . ?
C6 C7 H7A 113.1(17) . . ?
N1 C7 H7B 110.8(18) . . ?
C6 C7 H7B 110.5(18) . . ?
H7A C7 H7B 108(3) . . ?
N1 C8 C11 133.4(2) . . ?
N1 C8 C9 134.8(2) . . ?
C11 C8 C9 91.77(19) . . ?
O1 C9 C8 135.9(2) . . ?
O1 C9 C10 136.3(2) . . ?
C8 C9 C10 87.88(18) . . ?
O2 C10 C11 137.5(2) . . ?
O2 C10 C9 134.4(2) . . ?
C11 C10 C9 88.13(18) . . ?
N2 C11 C8 127.9(2) . . ?
N2 C11 C10 139.9(2) . . ?
C8 C11 C10 92.20(19) . . ?
N2 C12 C17 122.7(2) . . ?
N2 C12 C13 117.7(2) . . ?
C17 C12 C13 119.7(2) . . ?
C14 C13 C12 120.7(2) . . ?
C14 C13 H13 121.1(17) . . ?
C12 C13 H13 117.9(17) . . ?
C13 C14 C15 120.9(2) . . ?
C13 C14 H14 119.7(16) . . ?
C15 C14 H14 119.2(16) . . ?
C16 C15 C14 116.9(2) . . ?
C16 C15 C18 117.0(2) . . ?
C14 C15 C18 126.1(2) . . ?
O3 C16 C17 115.2(2) . . ?
O3 C16 C15 121.5(2) . . ?
C17 C16 C15 123.3(2) . . ?
C16 C17 C12 118.5(2) . . ?
C16 C17 H17 119.0(17) . . ?
C12 C17 H17 122.3(17) . . ?
C19 C18 C15 120.9(2) . . ?
C19 C18 C21 119.7(2) . . ?
C15 C18 C21 119.4(2) . . ?
C18 C19 C20 121.3(2) . . ?
C18 C19 H19 123.1(17) . . ?
C20 C19 H19 115.6(17) . . ?
O4 C20 O3 116.9(2) . . ?
O4 C20 C19 126.2(2) . . ?
O3 C20 C19 116.9(2) . . ?
F3 C21 F2 107.1(2) . . ?
F3 C21 F1 106.7(2) . . ?
F2 C21 F1 105.9(2) . . ?
F3 C21 C18 112.9(2) . . ?
F2 C21 C18 112.2(2) . . ?
F1 C21 C18 111.6(2) . . ?
O1D S1D C1D 104.78(12) . . ?
O1D S1D C2D 106.59(12) . . ?
C1D S1D C2D 97.80(13) . . ?
S1D C1D H1DA 108.5(19) . . ?
S1D C1D H1DB 110.0(19) . . ?
H1DA C1D H1DB 111(3) . . ?
S1D C1D H1DC 106.0(19) . . ?
H1DA C1D H1DC 114(3) . . ?
H1DB C1D H1DC 107(3) . . ?
S1D C2D H2DA 107(2) . . ?
S1D C2D H2DB 109.5(19) . . ?
H2DA C2D H2DB 111(3) . . ?
S1D C2D H2DC 109.0(19) . . ?
H2DA C2D H2DC 112(3) . . ?
H2DB C2D H2DC 108(3) . . ?

loop_
_geom_bond_atom_site_label_1
_geom_bond_atom_site_label_2
_geom_bond_distance
_geom_bond_site_symmetry_2
_geom_bond_publ_flag
O1 C9 1.219(3) . ?
O2 C10 1.220(3) . ?
O3 C16 1.378(3) . ?
O3 C20 1.384(3) . ?
O4 C20 1.206(3) . ?
N1 C8 1.315(3) . ?
N1 C7 1.462(3) . ?
N1 H1N 0.88(3) . ?
N2 C11 1.357(3) . ?
N2 C12 1.387(3) . ?
N2 H2N 0.86(3) . ?
C1 C2 1.391(4) . ?
C1 C6 1.392(4) . ?
C1 H1 0.97(3) . ?
C2 C3 1.376(5) . ?
C2 H2 0.98(3) . ?
C3 C4 1.388(5) . ?
C3 H3 0.91(4) . ?
C4 C5 1.382(4) . ?
C4 H4 0.95(4) . ?
C5 C6 1.393(4) . ?
C5 H5 0.96(3) . ?
C6 C7 1.516(3) . ?
C7 H7A 1.01(3) . ?
C7 H7B 0.97(3) . ?
C8 C11 1.413(3) . ?
C8 C9 1.479(3) . ?
C9 C10 1.516(3) . ?
C10 C11 1.471(3) . ?
C12 C17 1.391(3) . ?
C12 C13 1.409(3) . ?
C13 C14 1.373(4) . ?
C13 H13 0.98(3) . ?
C14 C15 1.410(3) . ?
C14 H14 0.98(3) . ?
C15 C16 1.399(3) . ?
C15 C18 1.450(3) . ?
C16 C17 1.385(3) . ?
C17 H17 0.95(3) . ?
C18 C19 1.344(3) . ?
C18 C21 1.505(3) . ?
C19 C20 1.453(3) . ?
C19 H19 0.93(3) . ?
C21 F3 1.331(3) . ?
C21 F2 1.339(3) . ?
C21 F1 1.354(3) . ?
S1D O1D 1.5210(18) . ?
S1D C1D 1.783(3) . ?
S1D C2D 1.792(3) . ?
C1D H1DA 0.93(3) . ?
C1D H1DB 0.93(3) . ?
C1D H1DC 0.96(3) . ?
C2D H2DA 0.94(4) . ?
C2D H2DB 0.99(4) . ?
C2D H2DC 1.01(3) . ?
